data_7037485
loop_
_publ_author_name
'Pushkarevsky, Nikolay A.'
'Ogienko, Mikhail A.'
'Smolentsev, Anton I.'
'Novozhilov, Igor N.'
'Witt, Alexander'
'Khusniyarov, Marat M.'
'Cherkasov, Vladimir K.'
'Konchenko, Sergey N.'

_publ_section_title
;
 Cooperative reduction by Ln(2+) and Cp*(-) ions: synthesis and properties
 of Sm, Eu, and Yb complexes with 3,6-di-tert-butyl-o-benzoquinone.
;
_journal_issue 3
_journal_name_full 'Dalton transactions (Cambridge, England : 2003)'
_journal_page_first 1269
_journal_page_last 1278
_journal_paper_doi 10.1039/c5dt03573b
_journal_volume 45
_journal_year 2016
_chemical_formula_moiety 'C48 H70 O4 Sm2'
_chemical_formula_sum 'C48 H70 O4 Sm2'
_chemical_formula_weight 1011.74
_chemical_name_systematic
; 
 ? 
;
_space_group_IT_number 2
_symmetry_cell_setting triclinic
_symmetry_space_group_name_Hall '-P 1'
_symmetry_space_group_name_H-M 'P -1'
_atom_sites_solution_hydrogens geom
_atom_sites_solution_primary direct
_atom_sites_solution_secondary difmap
_audit_creation_method SHELXL-97
_audit_update_record
;
2015-06-28 deposited with the CCDC.
2015-11-30 downloaded from the CCDC.
;
_cell_angle_alpha 70.4500(10)
_cell_angle_beta 66.9300(10)
_cell_angle_gamma 69.3720(10)
_cell_formula_units_Z 1
_cell_length_a 10.3712(2)
_cell_length_b 10.6440(2)
_cell_length_c 12.1789(3)
_cell_measurement_reflns_used 7326
_cell_measurement_temperature 150(2)
_cell_measurement_theta_max 27.52
_cell_measurement_theta_min 2.41
_cell_volume 1127.05(4)
_computing_cell_refinement 'SAINT (Bruker, 2004)'
_computing_data_collection 'APEX2 (Bruker, 2004)'
_computing_data_reduction 'SAINT (Bruker, 2004)'
_computing_molecular_graphics 'SHELXTL (Bruker, 2004)'
_computing_publication_material 'SHELXTL (Bruker, 2004)'
_computing_structure_refinement 'SHELXTL (Bruker, 2004)'
_computing_structure_solution 'SHELXTL (Bruker, 2004)'
_diffrn_ambient_temperature 150(2)
_diffrn_detector_area_resol_mean 25
_diffrn_measured_fraction_theta_full 0.998
_diffrn_measured_fraction_theta_max 0.993
_diffrn_measurement_device_type 'Bruker Nonius X8Apex CCD area-detector'
_diffrn_measurement_method '\f and \w scans'
_diffrn_radiation_monochromator graphite
_diffrn_radiation_source 'fine-focus sealed tube'
_diffrn_radiation_type MoK\a
_diffrn_radiation_wavelength 0.71073
_diffrn_reflns_av_R_equivalents 0.0291
_diffrn_reflns_av_sigmaI/netI 0.0403
_diffrn_reflns_limit_h_max 12
_diffrn_reflns_limit_h_min -13
_diffrn_reflns_limit_k_max 13
_diffrn_reflns_limit_k_min -13
_diffrn_reflns_limit_l_max 15
_diffrn_reflns_limit_l_min -15
_diffrn_reflns_number 10517
_diffrn_reflns_theta_full 25.25
_diffrn_reflns_theta_max 27.53
_diffrn_reflns_theta_min 2.10
_exptl_absorpt_coefficient_mu 2.620
_exptl_absorpt_correction_T_max 0.8802
_exptl_absorpt_correction_T_min 0.5964
_exptl_absorpt_correction_type multi-scan
_exptl_absorpt_process_details 'SADABS (Bruker, 2004)'
_exptl_crystal_colour black
_exptl_crystal_density_diffrn 1.491
_exptl_crystal_density_method 'not measured'
_exptl_crystal_description plate
_exptl_crystal_F_000 514
_exptl_crystal_size_max 0.22
_exptl_crystal_size_mid 0.14
_exptl_crystal_size_min 0.05
_refine_diff_density_max 1.173
_refine_diff_density_min -0.764
_refine_diff_density_rms 0.091
_refine_ls_extinction_method none
_refine_ls_goodness_of_fit_ref 1.051
_refine_ls_hydrogen_treatment constr
_refine_ls_matrix_type full
_refine_ls_number_parameters 255
_refine_ls_number_reflns 5163
_refine_ls_number_restraints 0
_refine_ls_restrained_S_all 1.051
_refine_ls_R_factor_all 0.0247
_refine_ls_R_factor_gt 0.0215
_refine_ls_shift/su_max 0.000
_refine_ls_shift/su_mean 0.000
_refine_ls_structure_factor_coef Fsqd
_refine_ls_weighting_details 'calc w=1/[\s^2^(Fo^2^)+(0.0210P)^2^] where P=(Fo^2^+2Fc^2^)/3'
_refine_ls_weighting_scheme calc
_refine_ls_wR_factor_gt 0.0518
_refine_ls_wR_factor_ref 0.0530
_reflns_number_gt 4788
_reflns_number_total 5163
_reflns_threshold_expression >2sigma(I)
_cod_data_source_file c5dt03573b2.cif
_cod_data_source_block 1
_cod_depositor_comments
;
The following automatic conversions were performed:

'_symmetry_cell_setting' value 'Triclinic' changed to 'triclinic'
according to
/usr/data/users/saulius/crontab/automatic-downloads/rss-feeds/RSC/lib/dictionaries/cif_core.dic
dictionary named 'cif_core.dic' version 2.4.2 from 2011-04-26.

Automatic conversion script
Id: cif_fix_values 4268 2015-11-12 08:31:59Z antanas 

 Adding full bibliography for 7037485--7037488.cif.
;
_cod_database_code 7037485

loop_
_symmetry_equiv_pos_as_xyz
'x, y, z'
'-x, -y, -z'

loop_
_atom_site_label
_atom_site_type_symbol
_atom_site_fract_x
_atom_site_fract_y
_atom_site_fract_z
_atom_site_U_iso_or_equiv
_atom_site_adp_type
_atom_site_occupancy
_atom_site_symmetry_multiplicity
_atom_site_calc_flag
_atom_site_refinement_flags
Sm1 Sm 0.150729(12) 0.463110(11) -0.134572(9) 0.01347(5) Uani 1 1 d .
O11 O 0.07750(17) 0.59046(15) 0.01022(13) 0.0135(3) Uani 1 1 d .
O12 O 0.21898(18) 0.33254(16) 0.02898(14) 0.0183(3) Uani 1 1 d .
C11 C 0.1180(2) 0.5266(2) 0.11449(19) 0.0141(4) Uani 1 1 d .
C12 C 0.0820(2) 0.5957(2) 0.20696(19) 0.0150(4) Uani 1 1 d .
C13 C 0.1169(3) 0.5137(2) 0.3138(2) 0.0191(5) Uani 1 1 d .
H13 H 0.0946 0.5551 0.3793 0.023 Uiso 1 1 calc R
C14 C 0.1833(3) 0.3735(2) 0.3261(2) 0.0199(5) Uani 1 1 d .
H14 H 0.2037 0.3225 0.4006 0.024 Uiso 1 1 calc R
C15 C 0.2216(2) 0.3038(2) 0.2344(2) 0.0166(5) Uani 1 1 d .
C16 C 0.1885(2) 0.3830(2) 0.12540(19) 0.0141(4) Uani 1 1 d .
C20 C 0.3992(2) 0.5361(2) -0.2293(2) 0.0170(5) Uani 1 1 d .
C21 C 0.3028(3) 0.6478(2) -0.2844(2) 0.0183(5) Uani 1 1 d .
C22 C 0.2714(3) 0.6000(3) -0.3650(2) 0.0198(5) Uani 1 1 d .
C23 C 0.3491(3) 0.4604(3) -0.3603(2) 0.0197(5) Uani 1 1 d .
C24 C 0.4269(3) 0.4206(2) -0.2760(2) 0.0188(5) Uani 1 1 d .
C25 C 0.4605(3) 0.5364(3) -0.1362(2) 0.0252(5) Uani 1 1 d .
H25A H 0.4633 0.4484 -0.0752 0.038 Uiso 1 1 calc R
H25B H 0.3993 0.6120 -0.0952 0.038 Uiso 1 1 calc R
H25C H 0.5589 0.5488 -0.1773 0.038 Uiso 1 1 calc R
C26 C 0.2493(3) 0.7929(3) -0.2672(2) 0.0307(6) Uani 1 1 d .
H26A H 0.2742 0.8570 -0.3470 0.046 Uiso 1 1 calc R
H26B H 0.2949 0.8014 -0.2141 0.046 Uiso 1 1 calc R
H26C H 0.1438 0.8150 -0.2293 0.046 Uiso 1 1 calc R
C27 C 0.1808(3) 0.6865(3) -0.4480(2) 0.0326(6) Uani 1 1 d .
H27A H 0.2261 0.6608 -0.5274 0.049 Uiso 1 1 calc R
H27B H 0.1737 0.7841 -0.4599 0.049 Uiso 1 1 calc R
H27C H 0.0835 0.6708 -0.4107 0.049 Uiso 1 1 calc R
C28 C 0.3571(3) 0.3758(3) -0.4423(2) 0.0309(6) Uani 1 1 d .
H28A H 0.4239 0.4019 -0.5242 0.046 Uiso 1 1 calc R
H28B H 0.2605 0.3931 -0.4482 0.046 Uiso 1 1 calc R
H28C H 0.3921 0.2776 -0.4075 0.046 Uiso 1 1 calc R
C29 C 0.5254(3) 0.2813(3) -0.2420(3) 0.0316(6) Uani 1 1 d .
H29A H 0.5411 0.2242 -0.2969 0.047 Uiso 1 1 calc R
H29B H 0.4807 0.2364 -0.1572 0.047 Uiso 1 1 calc R
H29C H 0.6186 0.2926 -0.2497 0.047 Uiso 1 1 calc R
C121 C 0.0203(3) 0.7532(2) 0.1876(2) 0.0173(5) Uani 1 1 d .
C122 C -0.0100(3) 0.8028(2) 0.3026(2) 0.0250(5) Uani 1 1 d .
H12A H -0.0522 0.9027 0.2881 0.037 Uiso 1 1 calc R
H12B H 0.0808 0.7809 0.3203 0.037 Uiso 1 1 calc R
H12C H -0.0781 0.7564 0.3725 0.037 Uiso 1 1 calc R
C123 C 0.1333(3) 0.8227(2) 0.0822(2) 0.0245(5) Uani 1 1 d .
H12D H 0.1522 0.7956 0.0068 0.037 Uiso 1 1 calc R
H12E H 0.2235 0.7938 0.1027 0.037 Uiso 1 1 calc R
H12F H 0.0962 0.9231 0.0698 0.037 Uiso 1 1 calc R
C124 C -0.1222(3) 0.8040(2) 0.1558(2) 0.0214(5) Uani 1 1 d .
H12G H -0.1918 0.7531 0.2179 0.032 Uiso 1 1 calc R
H12H H -0.1031 0.7885 0.0753 0.032 Uiso 1 1 calc R
H12I H -0.1624 0.9027 0.1538 0.032 Uiso 1 1 calc R
C151 C 0.2953(3) 0.1481(2) 0.2501(2) 0.0214(5) Uani 1 1 d .
C152 C 0.3209(4) 0.0835(3) 0.3749(3) 0.0384(7) Uani 1 1 d .
H15A H 0.3832 0.1285 0.3832 0.058 Uiso 1 1 calc R
H15B H 0.3680 -0.0151 0.3813 0.058 Uiso 1 1 calc R
H15C H 0.2278 0.0957 0.4402 0.058 Uiso 1 1 calc R
C153 C 0.4431(3) 0.1249(3) 0.1493(3) 0.0288(6) Uani 1 1 d .
H15D H 0.5049 0.1721 0.1557 0.043 Uiso 1 1 calc R
H15E H 0.4284 0.1620 0.0686 0.043 Uiso 1 1 calc R
H15F H 0.4900 0.0259 0.1596 0.043 Uiso 1 1 calc R
C154 C 0.1972(3) 0.0746(3) 0.2401(3) 0.0315(6) Uani 1 1 d .
H15G H 0.2460 -0.0236 0.2456 0.047 Uiso 1 1 calc R
H15H H 0.1779 0.1156 0.1613 0.047 Uiso 1 1 calc R
H15I H 0.1055 0.0852 0.3071 0.047 Uiso 1 1 calc R

loop_
_atom_site_aniso_label
_atom_site_aniso_U_11
_atom_site_aniso_U_22
_atom_site_aniso_U_33
_atom_site_aniso_U_23
_atom_site_aniso_U_13
_atom_site_aniso_U_12
Sm1 0.01314(7) 0.02027(7) 0.00877(6) -0.00465(4) -0.00186(4) -0.00677(5)
O11 0.0154(8) 0.0157(8) 0.0111(7) -0.0032(6) -0.0060(6) -0.0036(6)
O12 0.0227(9) 0.0188(8) 0.0159(8) -0.0062(6) -0.0091(7) -0.0025(7)
C11 0.0130(11) 0.0185(11) 0.0119(10) -0.0021(8) -0.0041(8) -0.0063(9)
C12 0.0157(11) 0.0184(11) 0.0131(10) -0.0037(9) -0.0039(9) -0.0074(9)
C13 0.0242(13) 0.0238(12) 0.0142(10) -0.0064(9) -0.0068(9) -0.0086(10)
C14 0.0243(13) 0.0225(12) 0.0140(11) -0.0005(9) -0.0096(9) -0.0068(10)
C15 0.0174(12) 0.0179(11) 0.0161(11) -0.0029(9) -0.0063(9) -0.0060(9)
C16 0.0131(11) 0.0185(11) 0.0123(10) -0.0049(9) -0.0039(8) -0.0048(9)
C20 0.0136(11) 0.0255(12) 0.0136(10) -0.0047(9) -0.0015(9) -0.0097(10)
C21 0.0168(12) 0.0217(12) 0.0146(10) -0.0017(9) -0.0021(9) -0.0083(10)
C22 0.0164(12) 0.0305(13) 0.0117(10) -0.0003(9) -0.0025(9) -0.0114(10)
C23 0.0195(12) 0.0322(13) 0.0097(10) -0.0080(9) 0.0032(9) -0.0151(11)
C24 0.0141(11) 0.0239(12) 0.0142(10) -0.0041(9) 0.0012(9) -0.0067(10)
C25 0.0233(13) 0.0376(15) 0.0215(12) -0.0064(11) -0.0081(10) -0.0145(12)
C26 0.0372(16) 0.0239(13) 0.0265(13) -0.0030(11) -0.0042(12) -0.0116(12)
C27 0.0280(15) 0.0493(18) 0.0177(12) 0.0021(12) -0.0090(11) -0.0136(13)
C28 0.0373(16) 0.0434(16) 0.0167(12) -0.0138(11) 0.0037(11) -0.0229(14)
C29 0.0276(15) 0.0254(14) 0.0298(14) -0.0069(11) -0.0019(12) -0.0004(11)
C121 0.0218(12) 0.0175(11) 0.0147(10) -0.0051(9) -0.0055(9) -0.0063(9)
C122 0.0375(16) 0.0186(12) 0.0217(12) -0.0078(10) -0.0106(11) -0.0058(11)
C123 0.0280(14) 0.0229(12) 0.0230(12) -0.0027(10) -0.0059(11) -0.0119(11)
C124 0.0259(13) 0.0173(11) 0.0213(12) -0.0049(9) -0.0095(10) -0.0031(10)
C151 0.0273(14) 0.0167(11) 0.0221(12) -0.0032(9) -0.0120(10) -0.0041(10)
C152 0.061(2) 0.0222(14) 0.0302(15) -0.0024(11) -0.0268(15) 0.0023(13)
C153 0.0231(14) 0.0227(13) 0.0386(15) -0.0068(11) -0.0121(12) -0.0007(11)
C154 0.0305(15) 0.0211(13) 0.0427(16) -0.0062(11) -0.0118(13) -0.0070(11)

loop_
_atom_type_symbol
_atom_type_description
_atom_type_scat_dispersion_real
_atom_type_scat_dispersion_imag
_atom_type_scat_source
C C 0.0033 0.0016 'International Tables Vol C Tables 4.2.6.8 and 6.1.1.4'
H H 0.0000 0.0000 'International Tables Vol C Tables 4.2.6.8 and 6.1.1.4'
O O 0.0106 0.0060 'International Tables Vol C Tables 4.2.6.8 and 6.1.1.4'
Sm Sm -0.1638 3.4418 'International Tables Vol C Tables 4.2.6.8 and 6.1.1.4'

loop_
_geom_angle_atom_site_label_1
_geom_angle_atom_site_label_2
_geom_angle_atom_site_label_3
_geom_angle
_geom_angle_site_symmetry_1
_geom_angle_site_symmetry_3
O12 Sm1 O11 69.77(5) . .
O12 Sm1 O11 83.15(6) . 2_565
O11 Sm1 O11 79.84(5) . 2_565
O12 Sm1 C20 88.80(7) . .
O11 Sm1 C20 88.65(6) . .
O11 Sm1 C20 167.68(6) 2_565 .
O12 Sm1 C24 90.33(7) . .
O11 Sm1 C24 117.98(6) . .
O11 Sm1 C24 157.57(6) 2_565 .
C20 Sm1 C24 30.89(7) . .
O12 Sm1 C21 116.29(7) . .
O11 Sm1 C21 85.93(6) . .
O11 Sm1 C21 150.14(6) 2_565 .
C20 Sm1 C21 30.83(7) . .
C24 Sm1 C21 50.73(7) . .
O12 Sm1 C22 138.21(7) . .
O11 Sm1 C22 112.79(6) . .
O11 Sm1 C22 138.53(6) 2_565 .
C20 Sm1 C22 50.68(7) . .
C24 Sm1 C22 50.33(7) . .
C21 Sm1 C22 30.61(7) . .
O12 Sm1 C23 118.58(7) . .
O11 Sm1 C23 135.58(6) . .
O11 Sm1 C23 141.70(6) 2_565 .
C20 Sm1 C23 50.61(7) . .
C24 Sm1 C23 30.46(7) . .
C21 Sm1 C23 50.34(7) . .
C22 Sm1 C23 30.17(8) . .
C11 O11 Sm1 117.51(13) . .
C11 O11 Sm1 85.07(11) . 2_565
Sm1 O11 Sm1 100.16(5) . 2_565
C16 O12 Sm1 121.42(14) . .
O11 C11 C12 122.1(2) . .
O11 C11 C16 114.67(18) . .
C12 C11 C16 123.1(2) . .
O11 C11 Sm1 64.01(10) . 2_565
C12 C11 Sm1 97.72(14) . 2_565
C16 C11 Sm1 102.74(13) . 2_565
C13 C12 C11 115.7(2) . .
C13 C12 C121 122.16(19) . .
C11 C12 C121 121.9(2) . .
C14 C13 C12 121.6(2) . .
C14 C13 H13 119.2 . .
C12 C13 H13 119.2 . .
C13 C14 C15 123.3(2) . .
C13 C14 H14 118.3 . .
C15 C14 H14 118.3 . .
C14 C15 C16 116.7(2) . .
C14 C15 C151 122.4(2) . .
C16 C15 C151 120.9(2) . .
O12 C16 C15 124.2(2) . .
O12 C16 C11 116.29(19) . .
C15 C16 C11 119.55(19) . .
C24 C20 C21 107.8(2) . .
C24 C20 C25 125.0(2) . .
C21 C20 C25 127.2(2) . .
C24 C20 Sm1 75.00(12) . .
C21 C20 Sm1 75.72(13) . .
C25 C20 Sm1 114.59(14) . .
C20 C21 C22 107.8(2) . .
C20 C21 C26 126.6(2) . .
C22 C21 C26 125.5(2) . .
C20 C21 Sm1 73.45(12) . .
C22 C21 Sm1 75.78(12) . .
C26 C21 Sm1 119.26(16) . .
C23 C22 C21 108.0(2) . .
C23 C22 C27 126.0(2) . .
C21 C22 C27 125.8(2) . .
C23 C22 Sm1 74.96(12) . .
C21 C22 Sm1 73.60(12) . .
C27 C22 Sm1 121.06(16) . .
C22 C23 C24 108.1(2) . .
C22 C23 C28 124.5(2) . .
C24 C23 C28 127.1(2) . .
C22 C23 Sm1 74.87(13) . .
C24 C23 Sm1 72.94(12) . .
C28 C23 Sm1 122.86(15) . .
C23 C24 C20 108.3(2) . .
C23 C24 C29 126.9(2) . .
C20 C24 C29 124.8(2) . .
C23 C24 Sm1 76.60(13) . .
C20 C24 Sm1 74.10(13) . .
C29 C24 Sm1 116.50(15) . .
C20 C25 H25A 109.5 . .
C20 C25 H25B 109.5 . .
H25A C25 H25B 109.5 . .
C20 C25 H25C 109.5 . .
H25A C25 H25C 109.5 . .
H25B C25 H25C 109.5 . .
C21 C26 H26A 109.5 . .
C21 C26 H26B 109.5 . .
H26A C26 H26B 109.5 . .
C21 C26 H26C 109.5 . .
H26A C26 H26C 109.5 . .
H26B C26 H26C 109.5 . .
C22 C27 H27A 109.5 . .
C22 C27 H27B 109.5 . .
H27A C27 H27B 109.5 . .
C22 C27 H27C 109.5 . .
H27A C27 H27C 109.5 . .
H27B C27 H27C 109.5 . .
C23 C28 H28A 109.5 . .
C23 C28 H28B 109.5 . .
H28A C28 H28B 109.5 . .
C23 C28 H28C 109.5 . .
H28A C28 H28C 109.5 . .
H28B C28 H28C 109.5 . .
C24 C29 H29A 109.5 . .
C24 C29 H29B 109.5 . .
H29A C29 H29B 109.5 . .
C24 C29 H29C 109.5 . .
H29A C29 H29C 109.5 . .
H29B C29 H29C 109.5 . .
C123 C121 C122 107.67(19) . .
C123 C121 C12 108.57(19) . .
C122 C121 C12 111.64(19) . .
C123 C121 C124 108.7(2) . .
C122 C121 C124 107.3(2) . .
C12 C121 C124 112.85(18) . .
C121 C122 H12A 109.5 . .
C121 C122 H12B 109.5 . .
H12A C122 H12B 109.5 . .
C121 C122 H12C 109.5 . .
H12A C122 H12C 109.5 . .
H12B C122 H12C 109.5 . .
C121 C123 H12D 109.5 . .
C121 C123 H12E 109.5 . .
H12D C123 H12E 109.5 . .
C121 C123 H12F 109.5 . .
H12D C123 H12F 109.5 . .
H12E C123 H12F 109.5 . .
C121 C124 H12G 109.5 . .
C121 C124 H12H 109.5 . .
H12G C124 H12H 109.5 . .
C121 C124 H12I 109.5 . .
H12G C124 H12I 109.5 . .
H12H C124 H12I 109.5 . .
C152 C151 C15 111.9(2) . .
C152 C151 C153 108.3(2) . .
C15 C151 C153 109.57(19) . .
C152 C151 C154 108.1(2) . .
C15 C151 C154 109.2(2) . .
C153 C151 C154 109.7(2) . .
C151 C152 H15A 109.5 . .
C151 C152 H15B 109.5 . .
H15A C152 H15B 109.5 . .
C151 C152 H15C 109.5 . .
H15A C152 H15C 109.5 . .
H15B C152 H15C 109.5 . .
C151 C153 H15D 109.5 . .
C151 C153 H15E 109.5 . .
H15D C153 H15E 109.5 . .
C151 C153 H15F 109.5 . .
H15D C153 H15F 109.5 . .
H15E C153 H15F 109.5 . .
C151 C154 H15G 109.5 . .
C151 C154 H15H 109.5 . .
H15G C154 H15H 109.5 . .
C151 C154 H15I 109.5 . .
H15G C154 H15I 109.5 . .
H15H C154 H15I 109.5 . .

loop_
_geom_bond_atom_site_label_1
_geom_bond_atom_site_label_2
_geom_bond_distance
_geom_bond_site_symmetry_2
Sm1 O12 2.2270(16) .
Sm1 O11 2.3128(15) .
Sm1 O11 2.4053(15) 2_565
Sm1 C20 2.656(2) .
Sm1 C24 2.668(2) .
Sm1 C21 2.685(2) .
Sm1 C22 2.713(2) .
Sm1 C23 2.715(2) .
O11 C11 1.375(3) .
O11 Sm1 2.4053(15) 2_565
O12 C16 1.334(3) .
C11 C12 1.407(3) .
C11 C16 1.429(3) .
C11 Sm1 2.666(2) 2_565
C12 C13 1.404(3) .
C12 C121 1.540(3) .
C13 C14 1.389(3) .
C13 H13 0.9500 .
C14 C15 1.397(3) .
C14 H14 0.9500 .
C15 C16 1.413(3) .
C15 C151 1.542(3) .
C20 C24 1.418(3) .
C20 C21 1.420(3) .
C20 C25 1.503(3) .
C21 C22 1.425(3) .
C21 C26 1.504(3) .
C22 C23 1.413(4) .
C22 C27 1.504(3) .
C23 C24 1.414(3) .
C23 C28 1.516(3) .
C24 C29 1.506(4) .
C25 H25A 0.9800 .
C25 H25B 0.9800 .
C25 H25C 0.9800 .
C26 H26A 0.9800 .
C26 H26B 0.9800 .
C26 H26C 0.9800 .
C27 H27A 0.9800 .
C27 H27B 0.9800 .
C27 H27C 0.9800 .
C28 H28A 0.9800 .
C28 H28B 0.9800 .
C28 H28C 0.9800 .
C29 H29A 0.9800 .
C29 H29B 0.9800 .
C29 H29C 0.9800 .
C121 C123 1.538(3) .
C121 C122 1.539(3) .
C121 C124 1.541(3) .
C122 H12A 0.9800 .
C122 H12B 0.9800 .
C122 H12C 0.9800 .
C123 H12D 0.9800 .
C123 H12E 0.9800 .
C123 H12F 0.9800 .
C124 H12G 0.9800 .
C124 H12H 0.9800 .
C124 H12I 0.9800 .
C151 C152 1.530(3) .
C151 C153 1.543(4) .
C151 C154 1.544(4) .
C152 H15A 0.9800 .
C152 H15B 0.9800 .
C152 H15C 0.9800 .
C153 H15D 0.9800 .
C153 H15E 0.9800 .
C153 H15F 0.9800 .
C154 H15G 0.9800 .
C154 H15H 0.9800 .
C154 H15I 0.9800 .
